data_7718038
loop_
_publ_author_name
'Tsui, Tz-Ching'
'Lan, Hao-Yuan'
'Li, Han-Jung'
'Kuo, Ting-Shen'
'Liu, Hsueh-Ju'

_publ_section_title
;
 Flexible bidentate aluminum Lewis acids for host-guest complex formation.
;
_journal_issue 13
_journal_name_full 'Dalton transactions (Cambridge, England : 2003)'
_journal_page_first 5311
_journal_page_last 5318
_journal_paper_doi 10.1039/d4dt03288h
_journal_volume 54
_journal_year 2025
_chemical_formula_moiety 'C44 H64 Al2 Cl4 N4 Si2'
_chemical_formula_sum 'C44 H64 Al2 Cl4 N4 Si2'
_chemical_formula_weight 900.93
_space_group_crystal_system monoclinic
_space_group_IT_number 15
_space_group_name_Hall '-C 2yc'
_space_group_name_H-M_alt 'C 1 2/c 1'
_atom_sites_solution_hydrogens geom
_audit_creation_method SHELXL-2014/7
_audit_update_record
;
2025-02-05 deposited with the CCDC.	2025-02-07 downloaded from the CCDC.
;
_cell_angle_alpha 90
_cell_angle_beta 94.938(4)
_cell_angle_gamma 90
_cell_formula_units_Z 4
_cell_length_a 29.643(4)
_cell_length_b 11.0482(13)
_cell_length_c 15.368(2)
_cell_measurement_reflns_used 1707
_cell_measurement_temperature 200(2)
_cell_measurement_theta_max 20.962
_cell_measurement_theta_min 2.758
_cell_volume 5014.4(11)
_computing_data_collection 'Bruker APEX4'
_computing_data_reduction 'Bruker APEX4'
_computing_molecular_graphics 'ORTEP-3 for Windows V1.08'
_computing_publication_material 'WinGx 2014'
_computing_structure_refinement 'SHELXL-2014/7 (Sheldrick, 2014)'
_computing_structure_solution 'WinGx 2014'
_diffrn_ambient_temperature 200(2)
_diffrn_measured_fraction_theta_full 0.999
_diffrn_measured_fraction_theta_max 0.999
_diffrn_measurement_device_type 'Bruker D8 Venture'
_diffrn_radiation_type MoK\a
_diffrn_radiation_wavelength 0.71073
_diffrn_reflns_av_R_equivalents 0.1782
_diffrn_reflns_av_unetI/netI 0.1201
_diffrn_reflns_Laue_measured_fraction_full 0.999
_diffrn_reflns_Laue_measured_fraction_max 0.999
_diffrn_reflns_limit_h_max 35
_diffrn_reflns_limit_h_min -35
_diffrn_reflns_limit_k_max 12
_diffrn_reflns_limit_k_min -13
_diffrn_reflns_limit_l_max 18
_diffrn_reflns_limit_l_min -18
_diffrn_reflns_number 31182
_diffrn_reflns_point_group_measured_fraction_full 0.999
_diffrn_reflns_point_group_measured_fraction_max 0.999
_diffrn_reflns_theta_full 25.039
_diffrn_reflns_theta_max 25.039
_diffrn_reflns_theta_min 2.342
_exptl_absorpt_coefficient_mu 0.352
_exptl_absorpt_correction_T_max 0.9930
_exptl_absorpt_correction_T_min 0.8520
_exptl_absorpt_correction_type multi-scan
_exptl_absorpt_process_details SADABS
_exptl_crystal_colour yellow
_exptl_crystal_density_diffrn 1.193
_exptl_crystal_description prism
_exptl_crystal_F_000 1912
_exptl_crystal_size_max 0.470
_exptl_crystal_size_mid 0.030
_exptl_crystal_size_min 0.020
_refine_diff_density_max 0.296
_refine_diff_density_min -0.369
_refine_diff_density_rms 0.074
_refine_ls_extinction_method none
_refine_ls_goodness_of_fit_ref 1.032
_refine_ls_hydrogen_treatment constr
_refine_ls_matrix_type full
_refine_ls_number_parameters 261
_refine_ls_number_reflns 4436
_refine_ls_number_restraints 0
_refine_ls_restrained_S_all 1.032
_refine_ls_R_factor_all 0.1456
_refine_ls_R_factor_gt 0.0748
_refine_ls_shift/su_max 0.001
_refine_ls_shift/su_mean 0.000
_refine_ls_structure_factor_coef Fsqd
_refine_ls_weighting_details 'w=1/[\s^2^(Fo^2^)+(0.0379P)^2^+14.6312P] where P=(Fo^2^+2Fc^2^)/3'
_refine_ls_weighting_scheme calc
_refine_ls_wR_factor_gt 0.1255
_refine_ls_wR_factor_ref 0.1498
_reflns_Friedel_coverage 0.000
_reflns_number_gt 2583
_reflns_number_total 4436
_reflns_threshold_expression 'I > 2\s(I)'
_cod_data_source_file d4dt03288h2.cif
_cod_data_source_block shelx_CCDC2
_cod_depositor_comments 'Adding full bibliography for 7718036--7718044.cif.'
_cod_original_cell_volume 5014.3(12)
_cod_original_sg_symbol_H-M 'C 2/c'
_cod_database_code 7718038
_shelx_shelxl_version_number 2014/7
_shelx_space_group_comment
;
The symmetry employed for this shelxl refinement is uniquely defined
by the following loop, which should always be used as a source of
symmetry information in preference to the above space-group names.
They are only intended as comments.
;
_shelx_estimated_absorpt_t_min 0.852
_shelx_estimated_absorpt_t_max 0.993

loop_
_space_group_symop_operation_xyz
'x, y, z'
'-x, y, -z+1/2'
'x+1/2, y+1/2, z'
'-x+1/2, y+1/2, -z+1/2'
'-x, -y, -z'
'x, -y, z-1/2'
'-x+1/2, -y+1/2, -z'
'x+1/2, -y+1/2, z-1/2'

loop_
_atom_site_label
_atom_site_type_symbol
_atom_site_fract_x
_atom_site_fract_y
_atom_site_fract_z
_atom_site_U_iso_or_equiv
_atom_site_adp_type
_atom_site_occupancy
_atom_site_site_symmetry_order
_atom_site_calc_flag
_atom_site_refinement_flags_posn
_atom_site_refinement_flags_adp
_atom_site_refinement_flags_occupancy
_atom_site_disorder_assembly
_atom_site_disorder_group
C1 C 0.68974(17) 0.4195(4) 0.4694(3) 0.0329(13) Uani 1 1 d . . . . .
H1 H 0.6747 0.3569 0.4359 0.039 Uiso 1 1 calc R U . . .
C2 C 0.70199(19) 0.5237(5) 0.4291(4) 0.0429(15) Uani 1 1 d . . . . .
H2 H 0.6947 0.5308 0.3679 0.051 Uiso 1 1 calc R U . . .
C3 C 0.73258(17) 0.5992(4) 0.5557(4) 0.0340(13) Uani 1 1 d . . . . .
H3 H 0.7480 0.6616 0.5887 0.041 Uiso 1 1 calc R U . . .
C4 C 0.72070(16) 0.4962(4) 0.5985(3) 0.0286(12) Uani 1 1 d . . . . .
H4 H 0.7282 0.4895 0.6597 0.034 Uiso 1 1 calc R U . . .
C5 C 0.62133(15) 0.2608(4) 0.6549(3) 0.0213(11) Uani 1 1 d . . . . .
C6 C 0.58920(15) 0.2820(4) 0.5763(3) 0.0210(11) Uani 1 1 d . . . . .
C7 C 0.56603(17) 0.1927(4) 0.5108(3) 0.0299(12) Uani 1 1 d . . . . .
C8 C 0.51435(17) 0.2052(5) 0.5111(4) 0.0430(15) Uani 1 1 d . . . . .
H8A H 0.5054 0.2884 0.4958 0.064 Uiso 1 1 calc R U . . .
H8B H 0.5053 0.1860 0.5694 0.064 Uiso 1 1 calc R U . . .
H8C H 0.4994 0.1492 0.4683 0.064 Uiso 1 1 calc R U . . .
C9 C 0.57795(18) 0.0596(4) 0.5300(3) 0.0388(15) Uani 1 1 d . . . . .
H9A H 0.5647 0.0089 0.4821 0.058 Uiso 1 1 calc R U . . .
H9B H 0.5658 0.0351 0.5846 0.058 Uiso 1 1 calc R U . . .
H9C H 0.6109 0.0499 0.5355 0.058 Uiso 1 1 calc R U . . .
C10 C 0.5792(2) 0.2224(5) 0.4188(3) 0.0516(17) Uani 1 1 d . . . . .
H10A H 0.5623 0.1700 0.3762 0.077 Uiso 1 1 calc R U . . .
H10B H 0.6117 0.2089 0.4163 0.077 Uiso 1 1 calc R U . . .
H10C H 0.5720 0.3073 0.4052 0.077 Uiso 1 1 calc R U . . .
C11 C 0.58060(16) 0.4029(4) 0.5709(3) 0.0267(12) Uani 1 1 d . . . . .
H11 H 0.5617 0.4398 0.5254 0.032 Uiso 1 1 calc R U . . .
C12 C 0.60367(15) 0.4678(4) 0.6425(3) 0.0214(11) Uani 1 1 d . . . . .
C13 C 0.59886(17) 0.6009(4) 0.6598(3) 0.0295(12) Uani 1 1 d . . . . .
C14 C 0.6062(2) 0.6744(4) 0.5773(3) 0.0421(15) Uani 1 1 d . . . . .
H14A H 0.6370 0.6612 0.5610 0.063 Uiso 1 1 calc R U . . .
H14B H 0.6017 0.7606 0.5889 0.063 Uiso 1 1 calc R U . . .
H14C H 0.5844 0.6482 0.5294 0.063 Uiso 1 1 calc R U . . .
C15 C 0.63247(19) 0.6426(4) 0.7340(3) 0.0416(14) Uani 1 1 d . . . . .
H15A H 0.6634 0.6294 0.7180 0.062 Uiso 1 1 calc R U . . .
H15B H 0.6278 0.5963 0.7869 0.062 Uiso 1 1 calc R U . . .
H15C H 0.6279 0.7289 0.7450 0.062 Uiso 1 1 calc R U . . .
C16 C 0.55057(18) 0.6245(5) 0.6858(4) 0.0440(15) Uani 1 1 d . . . . .
H16A H 0.5285 0.5961 0.6391 0.066 Uiso 1 1 calc R U . . .
H16B H 0.5464 0.7115 0.6947 0.066 Uiso 1 1 calc R U . . .
H16C H 0.5461 0.5811 0.7399 0.066 Uiso 1 1 calc R U . . .
C17 C 0.62740(15) 0.3837(4) 0.6932(3) 0.0207(11) Uani 1 1 d . . . . .
H17 H 0.6453 0.4015 0.7459 0.025 Uiso 1 1 calc R U . . .
C18 C 0.63438(19) 0.2026(4) 0.8512(3) 0.0384(14) Uani 1 1 d . . . . .
H18A H 0.6668 0.2188 0.8496 0.058 Uiso 1 1 calc R U . . .
H18B H 0.6300 0.1417 0.8960 0.058 Uiso 1 1 calc R U . . .
H18C H 0.6188 0.2775 0.8650 0.058 Uiso 1 1 calc R U . . .
C19 C 0.63715(17) -0.0058(4) 0.7294(4) 0.0398(14) Uani 1 1 d . . . . .
H19A H 0.6218 -0.0468 0.6785 0.060 Uiso 1 1 calc R U . . .
H19B H 0.6342 -0.0546 0.7818 0.060 Uiso 1 1 calc R U . . .
H19C H 0.6693 0.0044 0.7207 0.060 Uiso 1 1 calc R U . . .
C20 C 0.54791(15) 0.1348(4) 0.7464(3) 0.0231(11) Uani 1 1 d . . . . .
C21 C 0.52355(15) 0.2429(4) 0.7485(3) 0.0305(12) Uani 1 1 d . . . . .
H21 H 0.5392 0.3179 0.7480 0.037 Uiso 1 1 calc R U . . .
C22 C 0.52331(15) 0.0277(4) 0.7484(3) 0.0238(11) Uani 1 1 d . . . . .
H22 H 0.5389 -0.0474 0.7477 0.029 Uiso 1 1 calc R U . . .
Al1 Al 0.68299(5) 0.25372(13) 0.61409(10) 0.0290(4) Uani 1 1 d . . . . .
Cl1 Cl 0.69534(5) 0.12456(12) 0.51555(11) 0.0518(5) Uani 1 1 d . . . . .
Cl2 Cl 0.73578(5) 0.24022(14) 0.71755(11) 0.0552(5) Uani 1 1 d . . . . .
N1 N 0.69885(13) 0.4054(3) 0.5558(3) 0.0259(10) Uani 1 1 d . . . . .
N2 N 0.72350(14) 0.6155(4) 0.4704(3) 0.0369(11) Uani 1 1 d . . . . .
Si1 Si 0.61086(5) 0.14532(11) 0.74290(9) 0.0237(3) Uani 1 1 d . . . . .

loop_
_atom_site_aniso_label
_atom_site_aniso_U_11
_atom_site_aniso_U_22
_atom_site_aniso_U_33
_atom_site_aniso_U_23
_atom_site_aniso_U_13
_atom_site_aniso_U_12
C1 0.033(3) 0.028(3) 0.037(4) 0.002(3) -0.004(3) -0.008(2)
C2 0.045(4) 0.047(3) 0.035(4) 0.010(3) -0.010(3) -0.003(3)
C3 0.030(3) 0.032(3) 0.040(4) -0.004(3) 0.004(3) -0.006(2)
C4 0.032(3) 0.029(3) 0.026(3) -0.002(2) 0.005(2) -0.006(2)
C5 0.027(3) 0.020(2) 0.018(3) -0.002(2) 0.004(2) -0.003(2)
C6 0.020(3) 0.022(3) 0.021(3) -0.004(2) 0.005(2) -0.006(2)
C7 0.034(3) 0.036(3) 0.020(3) -0.004(2) 0.002(2) -0.009(2)
C8 0.028(3) 0.052(3) 0.046(4) -0.005(3) -0.009(3) -0.015(3)
C9 0.045(4) 0.035(3) 0.038(4) -0.016(2) 0.013(3) -0.018(3)
C10 0.080(5) 0.055(4) 0.020(3) -0.009(3) 0.010(3) -0.029(3)
C11 0.027(3) 0.030(3) 0.022(3) 0.004(2) 0.001(2) 0.004(2)
C12 0.021(3) 0.023(2) 0.021(3) -0.003(2) 0.008(2) 0.000(2)
C13 0.037(3) 0.019(2) 0.033(3) 0.002(2) 0.006(3) 0.003(2)
C14 0.065(4) 0.021(3) 0.041(4) 0.010(2) 0.011(3) 0.008(3)
C15 0.060(4) 0.023(3) 0.041(4) -0.009(3) 0.004(3) -0.001(3)
C16 0.044(4) 0.035(3) 0.055(4) 0.002(3) 0.012(3) 0.017(3)
C17 0.024(3) 0.020(2) 0.018(3) 0.000(2) 0.004(2) 0.000(2)
C18 0.048(4) 0.040(3) 0.026(3) 0.012(2) -0.006(3) -0.004(3)
C19 0.033(3) 0.027(3) 0.060(4) 0.007(3) 0.007(3) 0.004(2)
C20 0.024(3) 0.023(2) 0.024(3) 0.003(2) 0.008(2) 0.002(2)
C21 0.030(3) 0.021(2) 0.042(3) 0.000(2) 0.012(3) -0.009(2)
C22 0.027(3) 0.020(2) 0.025(3) 0.003(2) 0.005(2) 0.004(2)
Al1 0.0219(8) 0.0278(8) 0.0381(10) 0.0079(7) 0.0071(7) 0.0002(7)
Cl1 0.0448(9) 0.0369(8) 0.0784(12) -0.0125(7) 0.0323(8) 0.0015(7)
Cl2 0.0293(8) 0.0710(10) 0.0632(11) 0.0308(9) -0.0074(7) 0.0012(8)
N1 0.023(2) 0.028(2) 0.027(3) -0.0025(19) 0.006(2) -0.0016(18)
N2 0.035(3) 0.032(2) 0.043(3) 0.009(2) 0.000(2) -0.008(2)
Si1 0.0241(8) 0.0200(7) 0.0272(8) 0.0025(6) 0.0035(6) 0.0007(6)

loop_
_atom_type_symbol
_atom_type_description
_atom_type_scat_dispersion_real
_atom_type_scat_dispersion_imag
_atom_type_scat_source
C C 0.0033 0.0016 'International Tables Vol C Tables 4.2.6.8 and 6.1.1.4'
H H 0.0000 0.0000 'International Tables Vol C Tables 4.2.6.8 and 6.1.1.4'
Al Al 0.0645 0.0514 'International Tables Vol C Tables 4.2.6.8 and 6.1.1.4'
Cl Cl 0.1484 0.1585 'International Tables Vol C Tables 4.2.6.8 and 6.1.1.4'
N N 0.0061 0.0033 'International Tables Vol C Tables 4.2.6.8 and 6.1.1.4'
Si Si 0.0817 0.0704 'International Tables Vol C Tables 4.2.6.8 and 6.1.1.4'

loop_
_geom_angle_atom_site_label_1
_geom_angle_atom_site_label_2
_geom_angle_atom_site_label_3
_geom_angle
_geom_angle_site_symmetry_1
_geom_angle_site_symmetry_3
_geom_angle_publ_flag
N1 C1 C2 120.4(5) . . ?
N1 C1 H1 119.8 . . ?
C2 C1 H1 119.8 . . ?
N2 C2 C1 124.0(5) . . ?
N2 C2 H2 118.0 . . ?
C1 C2 H2 118.0 . . ?
N2 C3 C4 123.1(5) . . ?
N2 C3 H3 118.4 . . ?
C4 C3 H3 118.4 . . ?
N1 C4 C3 121.3(5) . . ?
N1 C4 H4 119.3 . . ?
C3 C4 H4 119.3 . . ?
C17 C5 C6 103.0(4) . . ?
C17 C5 Si1 110.6(3) . . ?
C6 C5 Si1 123.3(3) . . ?
C17 C5 Al1 94.5(3) . . ?
C6 C5 Al1 107.0(3) . . ?
Si1 C5 Al1 114.1(2) . . ?
C11 C6 C5 107.9(4) . . ?
C11 C6 C7 121.4(4) . . ?
C5 C6 C7 130.6(4) . . ?
C6 C7 C10 109.5(4) . . ?
C6 C7 C9 114.1(4) . . ?
C10 C7 C9 108.0(4) . . ?
C6 C7 C8 109.3(4) . . ?
C10 C7 C8 108.4(4) . . ?
C9 C7 C8 107.4(4) . . ?
C7 C8 H8A 109.5 . . ?
C7 C8 H8B 109.5 . . ?
H8A C8 H8B 109.5 . . ?
C7 C8 H8C 109.5 . . ?
H8A C8 H8C 109.5 . . ?
H8B C8 H8C 109.5 . . ?
C7 C9 H9A 109.5 . . ?
C7 C9 H9B 109.5 . . ?
H9A C9 H9B 109.5 . . ?
C7 C9 H9C 109.5 . . ?
H9A C9 H9C 109.5 . . ?
H9B C9 H9C 109.5 . . ?
C7 C10 H10A 109.5 . . ?
C7 C10 H10B 109.5 . . ?
H10A C10 H10B 109.5 . . ?
C7 C10 H10C 109.5 . . ?
H10A C10 H10C 109.5 . . ?
H10B C10 H10C 109.5 . . ?
C6 C11 C12 111.6(4) . . ?
C6 C11 H11 124.2 . . ?
C12 C11 H11 124.2 . . ?
C17 C12 C11 106.5(4) . . ?
C17 C12 C13 128.0(4) . . ?
C11 C12 C13 125.3(4) . . ?
C12 C13 C15 111.3(4) . . ?
C12 C13 C14 110.4(4) . . ?
C15 C13 C14 109.2(4) . . ?
C12 C13 C16 108.4(4) . . ?
C15 C13 C16 108.5(4) . . ?
C14 C13 C16 108.9(4) . . ?
C13 C14 H14A 109.5 . . ?
C13 C14 H14B 109.5 . . ?
H14A C14 H14B 109.5 . . ?
C13 C14 H14C 109.5 . . ?
H14A C14 H14C 109.5 . . ?
H14B C14 H14C 109.5 . . ?
C13 C15 H15A 109.5 . . ?
C13 C15 H15B 109.5 . . ?
H15A C15 H15B 109.5 . . ?
C13 C15 H15C 109.5 . . ?
H15A C15 H15C 109.5 . . ?
H15B C15 H15C 109.5 . . ?
C13 C16 H16A 109.5 . . ?
C13 C16 H16B 109.5 . . ?
H16A C16 H16B 109.5 . . ?
C13 C16 H16C 109.5 . . ?
H16A C16 H16C 109.5 . . ?
H16B C16 H16C 109.5 . . ?
C12 C17 C5 110.9(4) . . ?
C12 C17 H17 124.6 . . ?
C5 C17 H17 124.6 . . ?
Si1 C18 H18A 109.5 . . ?
Si1 C18 H18B 109.5 . . ?
H18A C18 H18B 109.5 . . ?
Si1 C18 H18C 109.5 . . ?
H18A C18 H18C 109.5 . . ?
H18B C18 H18C 109.5 . . ?
Si1 C19 H19A 109.5 . . ?
Si1 C19 H19B 109.5 . . ?
H19A C19 H19B 109.5 . . ?
Si1 C19 H19C 109.5 . . ?
H19A C19 H19C 109.5 . . ?
H19B C19 H19C 109.5 . . ?
C22 C20 C21 117.0(4) . . ?
C22 C20 Si1 125.3(3) . . ?
C21 C20 Si1 117.7(3) . . ?
C20 C21 C21 121.3(3) . 2_656 ?
C20 C21 H21 119.4 . . ?
C21 C21 H21 119.4 2_656 . ?
C22 C22 C20 121.8(3) 2_656 . ?
C22 C22 H22 119.1 2_656 . ?
C20 C22 H22 119.1 . . ?
N1 Al1 C5 111.80(18) . . ?
N1 Al1 Cl1 100.56(13) . . ?
C5 Al1 Cl1 117.98(15) . . ?
N1 Al1 Cl2 102.05(14) . . ?
C5 Al1 Cl2 113.77(16) . . ?
Cl1 Al1 Cl2 108.76(9) . . ?
C4 N1 C1 116.6(4) . . ?
C4 N1 Al1 122.6(3) . . ?
C1 N1 Al1 120.8(3) . . ?
C3 N2 C2 114.6(4) . . ?
C18 Si1 C19 106.1(2) . . ?
C18 Si1 C20 107.0(2) . . ?
C19 Si1 C20 112.0(2) . . ?
C18 Si1 C5 109.7(2) . . ?
C19 Si1 C5 115.2(2) . . ?
C20 Si1 C5 106.6(2) . . ?

loop_
_geom_bond_atom_site_label_1
_geom_bond_atom_site_label_2
_geom_bond_distance
_geom_bond_site_symmetry_2
_geom_bond_publ_flag
C1 N1 1.341(6) . ?
C1 C2 1.371(7) . ?
C1 H1 0.9500 . ?
C2 N2 1.330(6) . ?
C2 H2 0.9500 . ?
C3 N2 1.327(6) . ?
C3 C4 1.375(6) . ?
C3 H3 0.9500 . ?
C4 N1 1.335(6) . ?
C4 H4 0.9500 . ?
C5 C17 1.485(6) . ?
C5 C6 1.490(6) . ?
C5 Si1 1.904(5) . ?
C5 Al1 1.984(5) . ?
C6 C11 1.361(6) . ?
C6 C7 1.529(6) . ?
C7 C10 1.535(7) . ?
C7 C9 1.535(7) . ?
C7 C8 1.539(7) . ?
C8 H8A 0.9800 . ?
C8 H8B 0.9800 . ?
C8 H8C 0.9800 . ?
C9 H9A 0.9800 . ?
C9 H9B 0.9800 . ?
C9 H9C 0.9800 . ?
C10 H10A 0.9800 . ?
C10 H10B 0.9800 . ?
C10 H10C 0.9800 . ?
C11 C12 1.437(6) . ?
C11 H11 0.9500 . ?
C12 C17 1.368(6) . ?
C12 C13 1.503(6) . ?
C13 C15 1.520(7) . ?
C13 C14 1.536(6) . ?
C13 C16 1.541(7) . ?
C14 H14A 0.9800 . ?
C14 H14B 0.9800 . ?
C14 H14C 0.9800 . ?
C15 H15A 0.9800 . ?
C15 H15B 0.9800 . ?
C15 H15C 0.9800 . ?
C16 H16A 0.9800 . ?
C16 H16B 0.9800 . ?
C16 H16C 0.9800 . ?
C17 H17 0.9500 . ?
C18 Si1 1.859(5) . ?
C18 H18A 0.9800 . ?
C18 H18B 0.9800 . ?
C18 H18C 0.9800 . ?
C19 Si1 1.862(5) . ?
C19 H19A 0.9800 . ?
C19 H19B 0.9800 . ?
C19 H19C 0.9800 . ?
C20 C22 1.392(6) . ?
C20 C21 1.398(6) . ?
C20 Si1 1.875(5) . ?
C21 C21 1.400(9) 2_656 ?
C21 H21 0.9500 . ?
C22 C22 1.387(9) 2_656 ?
C22 H22 0.9500 . ?
Al1 N1 1.976(4) . ?
Al1 Cl1 2.135(2) . ?
Al1 Cl2 2.138(2) . ?
